data_4123808
loop_
_publ_author_name
'Wang, Yuefei'
'Qi, Wei'
'Huang, Renliang'
'Yang, Xuejiao'
'Wang, Mengfan'
'Su, Rongxin'
'He, Zhimin'

_publ_section_title
;
 Rational Design of Chiral Nanostructures from Self-Assembly of a
 Ferrocene-Modified Dipeptide.
;
_journal_issue 24
_journal_name_full 'Journal of the American Chemical Society'
_journal_page_first 7869
_journal_page_last 7880
_journal_paper_doi 10.1021/jacs.5b03925
_journal_volume 137
_journal_year 2015
_chemical_absolute_configuration ad
_chemical_formula_moiety 'C29 H27 Fe N2 O4, C29 H27 Fe N2 O3.02, 0.98(O), C4 H12 N2, H2 O'
_chemical_formula_sum 'C62 H68 Fe2 N6 O9'
_chemical_formula_weight 1152.92
_chemical_name_systematic
;
 ? 
;
_space_group_crystal_system orthorhombic
_space_group_IT_number 19
_space_group_name_Hall 'P 2ac 2ab'
_space_group_name_H-M_alt 'P 21 21 21'
_symmetry_space_group_name_Hall 'P 2ac 2ab'
_symmetry_space_group_name_H-M 'P 21 21 21'
_atom_sites_solution_hydrogens geom
_atom_sites_solution_primary direct
_atom_sites_solution_secondary difmap
_audit_creation_date 2015-02-05
_audit_creation_method
;
Olex2 1.2-beta
(compiled 2015.01.09 svn.r3130 for OlexSys, GUI svn.r4998)
;
_cell_angle_alpha 90.00
_cell_angle_beta 90.00
_cell_angle_gamma 90.00
_cell_formula_units_Z 4
_cell_length_a 17.349(4)
_cell_length_b 17.563(4)
_cell_length_c 23.855(5)
_cell_measurement_reflns_used 14263
_cell_measurement_temperature 113.1500
_cell_measurement_theta_max 24.9995
_cell_measurement_theta_min 1.4398
_cell_volume 7269(3)
_computing_cell_refinement 'CrystalClear (Rigaku Inc., 2008)'
_computing_data_collection 'CrystalClear (Rigaku Inc., 2008)'
_computing_data_reduction 'CrystalClear (Rigaku Inc., 2008)'
_computing_molecular_graphics 'Olex2 (Dolomanov et al., 2009)'
_computing_publication_material 'Olex2 (Dolomanov et al., 2009)'
_computing_structure_refinement 'XL (Sheldrick, 2008)'
_computing_structure_solution
;
????
;
_diffrn_ambient_temperature 113.1500
_diffrn_detector_area_resol_mean 28.5714
_diffrn_measured_fraction_theta_full 0.998
_diffrn_measured_fraction_theta_max 0.998
_diffrn_measurement_details
;
scan:
    Number of images: 180
               Slice: -110.0000 - 70.0000
         Image width: 1.0000
            Exp time: 15.0000
       Rotation axis: Omega
               Omega: 0.0000
                 Chi: 45.0000
                 Phi: 0.0000
                 XTD: 45.0907
              2theta: -20.0821
scan:
    Number of images: 150
               Slice: -110.0000 - 40.0000
         Image width: 1.0000
            Exp time: 15.0000
       Rotation axis: Omega
               Omega: 0.0000
                 Chi: 45.0000
                 Phi: 90.0000
                 XTD: 45.0907
              2theta: -20.0821
scan:
    Number of images: 100
               Slice: -110.0000 - -10.0000
         Image width: 1.0000
            Exp time: 15.0000
       Rotation axis: Omega
               Omega: 0.0000
                 Chi: 45.0000
                 Phi: 180.0000
                 XTD: 45.0907
              2theta: -20.0821
;
_diffrn_measurement_device
;
Saturn70 (4x4 bin mode)
;
_diffrn_measurement_device_details
;
AFC10: Fixed Chi 2 circle
;
_diffrn_measurement_device_type 'Bruker P4'
_diffrn_measurement_method dtprofit.ref
_diffrn_orient_matrix_type d*Trek
_diffrn_orient_matrix_UB_11 0.0051
_diffrn_orient_matrix_UB_12 -0.0098
_diffrn_orient_matrix_UB_13 -0.0566
_diffrn_orient_matrix_UB_21 -0.0544
_diffrn_orient_matrix_UB_22 0.0151
_diffrn_orient_matrix_UB_23 -0.0075
_diffrn_orient_matrix_UB_31 0.0118
_diffrn_orient_matrix_UB_32 0.0398
_diffrn_orient_matrix_UB_33 -0.0058
_diffrn_radiation_detector CCD
_diffrn_radiation_monochromator Confocal
_diffrn_radiation_type MoK\a
_diffrn_radiation_wavelength 0.71073
_diffrn_reflns_av_R_equivalents 0.0638
_diffrn_reflns_av_unetI/netI 0.0598
_diffrn_reflns_limit_h_max 20
_diffrn_reflns_limit_h_min -20
_diffrn_reflns_limit_k_max 20
_diffrn_reflns_limit_k_min -20
_diffrn_reflns_limit_l_max 28
_diffrn_reflns_limit_l_min -28
_diffrn_reflns_number 59434
_diffrn_reflns_theta_full 25.03
_diffrn_reflns_theta_max 25.03
_diffrn_reflns_theta_min 1.44
_diffrn_source 'Rotating Anode'
_diffrn_source_current 16.0000
_diffrn_source_power 0.8000
_diffrn_source_voltage 50.0000
_exptl_absorpt_coefficient_mu 0.448
_exptl_absorpt_correction_T_max 1.0000
_exptl_absorpt_correction_T_min 0.8436
_exptl_absorpt_correction_type multi-scan
_exptl_crystal_colour Colorless
_exptl_crystal_density_diffrn 1.054
_exptl_crystal_density_method 'not measured'
_exptl_crystal_description Prism
_exptl_crystal_F_000 2424
_exptl_crystal_size_max 0.26
_exptl_crystal_size_mid 0.22
_exptl_crystal_size_min 0.18
_refine_diff_density_max 0.397
_refine_diff_density_min -0.632
_refine_diff_density_rms 0.074
_refine_ls_abs_structure_details 'Flack H D (1983), Acta Cryst. A39, 876-881'
_refine_ls_abs_structure_Flack 0.078(19)
_refine_ls_extinction_coef 0.00040(15)
_refine_ls_extinction_expression Fc^*^=kFc[1+0.001xFc^2^\l^3^/sin(2\q)]^-1/4^
_refine_ls_extinction_method SHELXL
_refine_ls_goodness_of_fit_ref 1.043
_refine_ls_hydrogen_treatment mixed
_refine_ls_matrix_type full
_refine_ls_number_parameters 704
_refine_ls_number_reflns 12821
_refine_ls_number_restraints 176
_refine_ls_restrained_S_all 1.041
_refine_ls_R_factor_all 0.0816
_refine_ls_R_factor_gt 0.0696
_refine_ls_shift/su_max 0.067
_refine_ls_shift/su_mean 0.003
_refine_ls_structure_factor_coef Fsqd
_refine_ls_weighting_details 'calc w=1/[\s^2^(Fo^2^)+(0.1053P)^2^+1.8183P] where P=(Fo^2^+2Fc^2^)/3'
_refine_ls_weighting_scheme calc
_refine_ls_wR_factor_gt 0.1796
_refine_ls_wR_factor_ref 0.1876
_reflns_number_gt 10535
_reflns_number_total 12821
_reflns_threshold_expression >2sigma(I)
_cod_data_source_file ja5b03925_si_002.cif
_cod_data_source_block Fc-FF
_cod_depositor_comments
;
The following automatic conversions were performed:

'_exptl_absorpt_correction_type' value 'Multi-scan' changed to
'multi-scan' according to
/usr/data/users/saulius/crontab/automatic-downloads/rss-feeds/ACS/lib/dictionaries/cif_core.dic
dictionary named 'cif_core.dic' version 2.4.2 from 2011-04-26.

Automatic conversion script
Id: cif_fix_values 3271 2015-04-21 07:52:19Z andrius 

 Adding full bibliography for 4123808.cif.
;
_cod_original_cell_volume 7268(3)
_cod_database_code 4123808
_diffrn_number_total 7063
_platon_squeeze_void_probe_radius 1.20
_olex2_submission_special_instructions 'No special instructions were received'

loop_
_space_group_symop_id
_space_group_symop_operation_xyz
1 'x, y, z'
2 '-x+1/2, -y, z+1/2'
3 '-x, y+1/2, -z+1/2'
4 'x+1/2, -y+1/2, -z'

loop_
_atom_site_label
_atom_site_type_symbol
_atom_site_fract_x
_atom_site_fract_y
_atom_site_fract_z
_atom_site_U_iso_or_equiv
_atom_site_adp_type
_atom_site_occupancy
_atom_site_calc_flag
_atom_site_disorder_assembly
_atom_site_disorder_group
_atom_site_refinement_flags_posn
_atom_site_refinement_flags_adp
Fe2 Fe 0.35283(5) 0.37794(4) 0.41344(3) 0.0511(2) Uani 1 d . . . .
O1 O 0.62131(17) 0.99106(16) 0.24147(13) 0.0383(7) Uani 1 d B . . .
O2 O 0.43652(17) 1.09294(15) 0.20014(13) 0.0349(7) Uani 1 d . . . .
O3 O 0.2260(17) 1.0305(8) 0.1520(11) 0.041(2) Uani 0.492(19) d A 1 D .
O4 O 0.2369(10) 0.9836(9) 0.2341(4) 0.079(3) Uani 0.492(19) d A 1 D U
O3' O 0.2362(16) 1.0484(7) 0.1604(11) 0.041(2) Uani 0.508(19) d A 2 D .
O4' O 0.2392(10) 0.9527(10) 0.2305(5) 0.079(3) Uani 0.508(19) d A 2 . .
O5 O 0.4949(2) 0.23705(17) 0.33052(15) 0.0458(8) Uani 1 d . . . .
O6 O 0.57036(16) 0.34353(15) 0.20072(13) 0.0359(7) Uani 1 d . . . .
O7 O 0.52776(19) 0.26369(18) 0.06791(14) 0.0448(8) Uani 1 d . . . .
O8 O 0.6476(2) 0.31040(19) 0.07274(15) 0.0584(10) Uani 1 d . . . .
N1 N 0.5483(2) 1.0806(2) 0.28390(16) 0.0345(8) Uani 1 d B . D .
H1 H 0.545(3) 1.115(2) 0.3109(15) 0.052 Uiso 1 d . . DR .
N2 N 0.4000(2) 0.9717(2) 0.21715(17) 0.0363(9) Uani 1 d B . D .
H2 H 0.408(3) 0.9295(18) 0.236(2) 0.054 Uiso 1 d . . DR .
N3 N 0.4435(2) 0.33345(19) 0.27849(14) 0.0294(7) Uani 1 d . . D .
H3A H 0.432(3) 0.3823(9) 0.283(2) 0.044 Uiso 1 d . . DR .
N4 N 0.5497(2) 0.22009(19) 0.18024(15) 0.0321(8) Uani 1 d . . D .
H4A H 0.529(3) 0.1790(17) 0.196(2) 0.048 Uiso 1 d . . DR .
C1 C 0.7067(14) 1.0615(14) 0.391(2) 0.060(3) Uani 0.38(2) d B 1 D U
H1A H 0.6657 1.0257 0.3898 0.072 Uiso 0.38(2) calc B 1 R .
C2 C 0.7848(16) 1.0462(12) 0.380(2) 0.068(3) Uani 0.38(2) d B 1 D U
H2A H 0.8055 0.9987 0.3682 0.082 Uiso 0.38(2) calc B 1 R .
C3 C 0.8269(11) 1.1140(14) 0.3891(12) 0.064(3) Uani 0.38(2) d B 1 D U
H3 H 0.8815 1.1189 0.3886 0.077 Uiso 0.38(2) calc B 1 R .
C4 C 0.7735(14) 1.1728(11) 0.3990(12) 0.060(3) Uani 0.38(2) d B 1 D U
H4 H 0.7847 1.2257 0.4008 0.072 Uiso 0.38(2) calc B 1 R .
C5 C 0.7001(12) 1.1390(15) 0.4057(15) 0.067(3) Uani 0.38(2) d B 1 D U
H5 H 0.6545 1.1641 0.4177 0.081 Uiso 0.38(2) calc B 1 R .
Fe1 Fe 0.75486(4) 1.12637(4) 0.32498(3) 0.0473(2) Uani 1 d B . . .
C1' C 0.7275(9) 1.0597(9) 0.3905(13) 0.060(3) Uani 0.62(2) d B 2 D .
H1' H 0.6843 1.0268 0.3939 0.072 Uiso 0.62(2) calc B 2 R .
C2' C 0.8011(10) 1.0390(8) 0.3713(12) 0.068(3) Uani 0.62(2) d B 2 D .
H2' H 0.8163 0.9898 0.3589 0.082 Uiso 0.62(2) calc B 2 R .
C3' C 0.8488(7) 1.1042(8) 0.3737(7) 0.064(3) Uani 0.62(2) d B 2 D .
H3' H 0.9009 1.1072 0.3617 0.077 Uiso 0.62(2) calc B 2 R .
C4' C 0.8054(10) 1.1639(7) 0.3970(6) 0.060(3) Uani 0.62(2) d B 2 D .
H4' H 0.8242 1.2130 0.4065 0.072 Uiso 0.62(2) calc B 2 R .
C5' C 0.7288(9) 1.1379(8) 0.4038(8) 0.067(3) Uani 0.62(2) d B 2 D .
H5' H 0.6860 1.1678 0.4153 0.081 Uiso 0.62(2) calc B 2 R .
C6 C 0.6811(3) 1.1889(3) 0.2764(2) 0.0433(11) Uani 1 d B . . .
H6 H 0.6384 1.2183 0.2888 0.052 Uiso 1 calc . . R .
C7 C 0.7577(3) 1.2157(3) 0.2695(2) 0.0493(12) Uani 1 d B . . .
H7 H 0.7753 1.2659 0.2773 0.059 Uiso 1 calc . . R .
C8 C 0.8038(3) 1.1547(3) 0.2490(3) 0.0610(15) Uani 1 d . . . .
H8 H 0.8571 1.1578 0.2402 0.073 Uiso 1 calc B . R .
C9 C 0.7575(3) 1.0888(3) 0.2438(2) 0.0405(10) Uani 1 d B . . .
H9 H 0.7742 1.0402 0.2312 0.049 Uiso 1 calc . . R .
C10 C 0.6794(2) 1.1091(2) 0.26135(19) 0.0370(10) Uani 1 d B . . .
C11 C 0.6152(2) 1.0563(2) 0.26165(18) 0.0333(10) Uani 1 d . . . .
C12 C 0.4803(2) 1.0320(2) 0.28512(19) 0.0315(9) Uani 1 d . . . .
H12 H 0.4984 0.9784 0.2908 0.038 Uiso 1 calc B . R .
C13 C 0.4297(3) 1.0535(3) 0.3359(2) 0.0442(12) Uani 1 d B . . .
H13A H 0.4158 1.1080 0.3335 0.053 Uiso 1 calc . . R .
H13B H 0.3814 1.0234 0.3348 0.053 Uiso 1 calc . . R .
C14 C 0.4709(3) 1.0387(2) 0.3901(2) 0.0432(12) Uani 1 d . . . .
C15 C 0.4876(2) 0.9672(3) 0.4073(2) 0.0392(10) Uani 1 d B . . .
H15 H 0.4696 0.9257 0.3854 0.047 Uiso 1 calc . . R .
C16 C 0.5307(3) 0.9513(3) 0.4563(2) 0.0459(12) Uani 1 d . . . .
H16 H 0.5449 0.9007 0.4659 0.055 Uiso 1 calc B . R .
C17 C 0.5515(3) 1.0127(3) 0.4899(2) 0.0561(14) Uani 1 d B . . .
H17 H 0.5781 1.0039 0.5241 0.067 Uiso 1 calc . . R .
C18 C 0.5338(4) 1.0870(3) 0.4739(2) 0.0652(17) Uani 1 d . . . .
H18 H 0.5488 1.1288 0.4967 0.078 Uiso 1 calc B . R .
C19 C 0.4955(4) 1.0985(3) 0.4260(2) 0.0592(15) Uani 1 d B . . .
H19 H 0.4841 1.1494 0.4154 0.071 Uiso 1 calc . . R .
C20 C 0.4375(2) 1.0343(2) 0.2312(2) 0.0373(10) Uani 1 d B . . .
C21 C 0.3462(3) 0.9658(2) 0.1705(2) 0.0435(11) Uani 1 d . . D .
H21 H 0.3648 0.9986 0.1413 0.052 Uiso 0.580(8) d C 1 R .
H21A H 0.3652 0.9909 0.1375 0.052 Uiso 0.420(8) d C 2 R .
C22 C 0.2658(3) 0.9942(2) 0.18707(19) 0.0555(14) Uani 1 d A 2 D .
C23 C 0.3442(9) 0.8858(5) 0.1446(4) 0.047(4) Uani 0.580(8) d C 1 D .
H23A H 0.3214 0.8512 0.1728 0.057 Uiso 0.580(8) calc C 1 R .
H23B H 0.3983 0.8695 0.1392 0.057 Uiso 0.580(8) calc C 1 R .
C24 C 0.3013(4) 0.8721(5) 0.0887(3) 0.050(2) Uani 0.580(8) d C 1 D U
C25 C 0.2214(4) 0.8675(5) 0.0890(3) 0.050(2) Uani 0.580(8) d C 1 G U
H25 H 0.1941 0.8696 0.1235 0.060 Uiso 0.580(8) calc C 1 R .
C26 C 0.1813(4) 0.8600(5) 0.0388(4) 0.064(3) Uani 0.580(8) d C 1 G U
H26 H 0.1266 0.8569 0.0391 0.077 Uiso 0.580(8) calc C 1 R .
C27 C 0.2212(5) 0.8571(5) -0.0116(3) 0.069(3) Uani 0.580(8) d C 1 G U
H27 H 0.1938 0.8519 -0.0459 0.083 Uiso 0.580(8) calc C 1 R .
C28 C 0.3012(5) 0.8616(6) -0.0120(3) 0.093(4) Uani 0.580(8) d C 1 G U
H28 H 0.3285 0.8596 -0.0465 0.111 Uiso 0.580(8) calc C 1 R .
C29 C 0.3413(4) 0.8692(6) 0.0382(3) 0.065(3) Uani 0.580(8) d C 1 G U
H29 H 0.3959 0.8723 0.0380 0.078 Uiso 0.580(8) calc C 1 R .
C23' C 0.3335(14) 0.8805(6) 0.1642(7) 0.047(4) Uani 0.420(8) d C 2 D .
H23C H 0.3074 0.8600 0.1978 0.057 Uiso 0.420(8) calc C 2 R .
H23D H 0.3836 0.8541 0.1598 0.057 Uiso 0.420(8) calc C 2 R .
C24' C 0.2833(5) 0.8677(8) 0.1119(4) 0.050(2) Uani 0.420(8) d C 2 D .
C25' C 0.2033(5) 0.8709(8) 0.1146(4) 0.050(2) Uani 0.420(8) d C 2 G .
H25' H 0.1785 0.8798 0.1495 0.060 Uiso 0.420(8) calc C 2 R .
C26' C 0.1597(5) 0.8611(7) 0.0663(5) 0.064(3) Uani 0.420(8) d C 2 G .
H26' H 0.1051 0.8633 0.0681 0.077 Uiso 0.420(8) calc C 2 R .
C27' C 0.1961(7) 0.8481(7) 0.0152(4) 0.069(3) Uani 0.420(8) d C 2 G .
H27' H 0.1663 0.8414 -0.0178 0.083 Uiso 0.420(8) calc C 2 R .
C28' C 0.2760(7) 0.8449(8) 0.0125(4) 0.093(4) Uani 0.420(8) d C 2 G .
H28' H 0.3009 0.8360 -0.0223 0.111 Uiso 0.420(8) calc C 2 R .
C29' C 0.3197(5) 0.8547(8) 0.0609(5) 0.065(3) Uani 0.420(8) d C 2 G .
H29' H 0.3743 0.8524 0.0590 0.078 Uiso 0.420(8) calc C 2 R .
C30 C 0.2624(5) 0.3074(4) 0.3977(3) 0.085(2) Uani 1 d . . . .
H30 H 0.2666 0.2542 0.3912 0.101 Uiso 1 calc . . R .
C31 C 0.2657(3) 0.3648(5) 0.3557(3) 0.083(2) Uani 1 d . . . .
H31 H 0.2705 0.3570 0.3164 0.100 Uiso 1 calc . . R .
C32 C 0.2604(3) 0.4368(4) 0.3840(3) 0.0681(16) Uani 1 d . . . .
H32 H 0.2640 0.4860 0.3676 0.082 Uiso 1 calc . . R .
C33 C 0.2485(4) 0.4192(4) 0.4420(3) 0.079(2) Uani 1 d . . . .
H33 H 0.2397 0.4552 0.4710 0.095 Uiso 1 calc . . R .
C34 C 0.2522(5) 0.3403(4) 0.4487(3) 0.083(2) Uani 1 d . . . .
H34 H 0.2482 0.3140 0.4833 0.099 Uiso 1 calc . . R .
C35 C 0.4501(3) 0.4291(3) 0.3840(2) 0.0408(11) Uani 1 d . . . .
H35 H 0.4539 0.4644 0.3540 0.049 Uiso 1 calc . . R .
C36 C 0.4385(3) 0.4468(3) 0.4416(2) 0.0566(14) Uani 1 d . . . .
H36 H 0.4335 0.4966 0.4567 0.068 Uiso 1 calc . . R .
C37 C 0.4354(4) 0.3788(3) 0.4726(2) 0.0607(14) Uani 1 d . . . .
H37 H 0.4258 0.3748 0.5116 0.073 Uiso 1 calc . . R .
C38 C 0.4493(3) 0.3174(3) 0.4355(2) 0.0490(13) Uani 1 d . . . .
H38 H 0.4539 0.2652 0.4455 0.059 Uiso 1 calc . . R .
C39 C 0.4551(3) 0.3485(3) 0.3800(2) 0.0458(12) Uani 1 d . . . .
C40 C 0.4663(3) 0.3012(2) 0.3284(2) 0.0386(10) Uani 1 d . . . .
C41 C 0.4484(2) 0.2868(2) 0.22847(17) 0.0301(9) Uani 1 d . . . .
H41 H 0.4327 0.2336 0.2380 0.036 Uiso 1 calc . . R .
C42 C 0.3945(3) 0.3175(3) 0.18367(19) 0.0373(10) Uani 1 d . . . .
H42A H 0.4038 0.3728 0.1791 0.045 Uiso 1 calc . . R .
H42B H 0.4066 0.2925 0.1475 0.045 Uiso 1 calc . . R .
C43 C 0.3096(2) 0.3049(3) 0.1972(2) 0.0387(10) Uani 1 d . . . .
C44 C 0.2604(3) 0.3635(3) 0.1991(2) 0.0456(11) Uani 1 d . . . .
H44 H 0.2787 0.4140 0.1936 0.055 Uiso 1 calc . . R .
C45 C 0.1801(3) 0.3502(3) 0.2095(3) 0.0603(15) Uani 1 d . . . .
H45 H 0.1446 0.3914 0.2080 0.072 Uiso 1 calc . . R .
C46 C 0.1543(3) 0.2777(4) 0.2217(3) 0.0740(19) Uani 1 d . . . .
H46 H 0.1017 0.2696 0.2311 0.089 Uiso 1 calc . . R .
C47 C 0.2055(3) 0.2163(4) 0.2203(3) 0.0691(17) Uani 1 d . . . .
H47 H 0.1879 0.1660 0.2276 0.083 Uiso 1 calc . . R .
C48 C 0.2830(3) 0.2302(3) 0.2082(3) 0.0532(14) Uani 1 d . . . .
H48 H 0.3183 0.1889 0.2072 0.064 Uiso 1 calc . . R .
C49 C 0.5290(2) 0.2854(2) 0.20368(19) 0.0338(9) Uani 1 d . . . .
C50 C 0.6134(3) 0.2165(3) 0.13887(19) 0.0369(10) Uani 1 d . . . .
H50 H 0.6622 0.2348 0.1566 0.044 Uiso 1 calc . . R .
C51 C 0.5923(3) 0.2681(2) 0.0898(2) 0.0418(11) Uani 1 d . . . .
C52 C 0.6236(3) 0.1346(2) 0.1193(2) 0.0405(11) Uani 1 d . . . .
H52A H 0.5728 0.1129 0.1091 0.049 Uiso 1 calc . . R .
H52B H 0.6455 0.1036 0.1501 0.049 Uiso 1 calc . . R .
C57 C 0.80687(14) 0.1344(2) 0.03176(14) 0.0560(5) Uani 1 d . . . .
H57 H 0.8609 0.1374 0.0378 0.067 Uiso 1 calc . . R .
C56 C 0.77804(17) 0.1279(2) -0.02240(12) 0.0560(5) Uani 1 d . . G .
H56 H 0.8124 0.1266 -0.0534 0.067 Uiso 1 calc . . R .
C55 C 0.69897(18) 0.1235(2) -0.03119(11) 0.0560(5) Uani 1 d . . G .
H55 H 0.6793 0.1191 -0.0682 0.067 Uiso 1 calc . . R .
C54 C 0.64872(14) 0.1255(2) 0.01417(14) 0.0560(5) Uani 1 d . . G .
H54 H 0.5947 0.1225 0.0082 0.067 Uiso 1 calc . . R .
C53 C 0.67755(17) 0.1320(2) 0.06833(12) 0.0560(5) Uani 1 d . . G .
C58 C 0.75662(18) 0.1364(2) 0.07713(11) 0.0560(5) Uani 1 d . . G .
H58 H 0.7763 0.1408 0.1141 0.067 Uiso 1 calc . . R .
N5 N 0.7300(3) 0.6119(3) 0.4383(2) 0.0646(13) Uani 1 d . . . .
H5A H 0.6781 0.6202 0.4429 0.078 Uiso 1 calc . . R .
H5B H 0.7373 0.5891 0.4040 0.078 Uiso 1 calc . . R .
C59 C 0.7585(3) 0.5597(3) 0.4839(3) 0.0606(15) Uani 1 d . . . .
H59A H 0.7462 0.5816 0.5211 0.073 Uiso 1 calc . . R .
H59B H 0.7326 0.5096 0.4809 0.073 Uiso 1 calc . . R .
C60 C 0.8433(4) 0.5497(3) 0.4785(3) 0.0688(17) Uani 1 d . . . .
H60A H 0.8623 0.5170 0.5093 0.083 Uiso 1 calc . . R .
H60B H 0.8551 0.5239 0.4426 0.083 Uiso 1 calc . . R .
N6 N 0.8825(3) 0.6224(3) 0.4803(2) 0.0653(13) Uani 1 d . . . .
H6A H 0.9346 0.6150 0.4756 0.078 Uiso 1 calc . . R .
H6B H 0.8750 0.6444 0.5149 0.078 Uiso 1 calc . . R .
C61 C 0.8530(4) 0.6750(3) 0.4353(3) 0.0696(17) Uani 1 d . . . .
H61A H 0.8802 0.7244 0.4381 0.084 Uiso 1 calc . . R .
H61B H 0.8648 0.6528 0.3981 0.084 Uiso 1 calc . . R .
C62 C 0.7724(4) 0.6877(3) 0.4395(3) 0.0686(17) Uani 1 d . . . .
H62A H 0.7549 0.7199 0.4078 0.082 Uiso 1 calc . . R .
H62B H 0.7606 0.7149 0.4748 0.082 Uiso 1 calc . . R .
O9 O 0.5827(2) 0.6474(2) 0.41256(16) 0.0574(9) Uani 1 d . . . .
H9A H 0.5623 0.6437 0.3803 0.086 Uiso 1 d . . R .
H9B H 0.5561 0.6765 0.4335 0.086 Uiso 1 d . . R .

loop_
_atom_site_aniso_label
_atom_site_aniso_U_11
_atom_site_aniso_U_22
_atom_site_aniso_U_33
_atom_site_aniso_U_23
_atom_site_aniso_U_13
_atom_site_aniso_U_12
Fe2 0.0675(5) 0.0479(4) 0.0379(4) -0.0008(3) 0.0048(3) 0.0022(4)
O1 0.0467(18) 0.0267(16) 0.0414(18) -0.0002(14) 0.0045(14) -0.0047(13)
O2 0.0402(16) 0.0251(15) 0.0393(17) 0.0033(13) 0.0029(13) 0.0000(12)
O3 0.037(6) 0.020(5) 0.067(7) 0.001(6) -0.015(3) -0.007(6)
O4 0.054(3) 0.080(9) 0.103(4) 0.059(5) 0.016(3) 0.040(6)
O3' 0.037(6) 0.020(5) 0.067(7) 0.001(6) -0.015(3) -0.007(6)
O4' 0.054(3) 0.080(9) 0.103(4) 0.059(5) 0.016(3) 0.040(6)
O5 0.061(2) 0.0298(17) 0.047(2) -0.0025(15) -0.0123(16) 0.0091(15)
O6 0.0366(16) 0.0263(15) 0.0447(18) -0.0076(13) 0.0025(14) 0.0014(12)
O7 0.047(2) 0.0460(19) 0.0415(19) 0.0063(15) 0.0094(16) 0.0051(15)
O8 0.074(2) 0.0475(19) 0.053(2) 0.0078(17) 0.015(2) -0.0243(19)
N1 0.0322(18) 0.0297(19) 0.041(2) 0.0009(16) 0.0042(16) -0.0037(15)
N2 0.0286(18) 0.0303(19) 0.050(2) 0.0148(17) -0.0020(17) 0.0004(15)
N3 0.0349(18) 0.0262(18) 0.0270(18) -0.0029(15) 0.0070(14) 0.0009(15)
N4 0.0390(19) 0.0245(18) 0.0328(19) -0.0049(15) 0.0101(16) 0.0014(15)
C1 0.067(8) 0.069(4) 0.043(3) 0.002(3) -0.009(8) -0.005(5)
C2 0.080(7) 0.064(4) 0.061(8) 0.008(4) -0.017(6) 0.004(4)
C3 0.058(6) 0.069(5) 0.066(8) 0.001(5) -0.018(5) 0.003(5)
C4 0.072(8) 0.043(4) 0.065(4) -0.010(4) -0.020(7) 0.008(6)
C5 0.076(8) 0.070(4) 0.056(4) -0.009(3) -0.006(8) 0.024(7)
Fe1 0.0528(4) 0.0432(4) 0.0459(4) 0.0017(3) -0.0126(3) -0.0004(3)
C1' 0.067(8) 0.069(4) 0.043(3) 0.002(3) -0.009(8) -0.005(5)
C2' 0.080(7) 0.064(4) 0.061(8) 0.008(4) -0.017(6) 0.004(4)
C3' 0.058(6) 0.069(5) 0.066(8) 0.001(5) -0.018(5) 0.003(5)
C4' 0.072(8) 0.043(4) 0.065(4) -0.010(4) -0.020(7) 0.008(6)
C5' 0.076(8) 0.070(4) 0.056(4) -0.009(3) -0.006(8) 0.024(7)
C6 0.047(3) 0.043(3) 0.040(3) 0.011(2) 0.000(2) 0.005(2)
C7 0.045(3) 0.040(3) 0.063(3) 0.011(2) -0.010(3) -0.013(2)
C8 0.035(3) 0.068(4) 0.080(4) -0.001(3) 0.012(3) -0.013(3)
C9 0.033(2) 0.044(2) 0.045(3) -0.001(2) 0.002(2) 0.008(2)
C10 0.036(2) 0.037(3) 0.038(2) 0.003(2) 0.0001(18) -0.0060(19)
C11 0.037(2) 0.031(2) 0.032(2) 0.0094(19) 0.0058(18) 0.0025(18)
C12 0.037(2) 0.0187(19) 0.039(2) 0.0041(17) -0.0010(19) -0.0047(17)
C13 0.047(3) 0.026(2) 0.059(3) 0.006(2) 0.019(2) 0.004(2)
C14 0.041(3) 0.029(2) 0.060(3) 0.001(2) 0.019(2) 0.004(2)
C15 0.034(2) 0.041(3) 0.043(3) -0.001(2) 0.004(2) -0.0060(19)
C16 0.044(3) 0.046(3) 0.047(3) 0.013(2) 0.001(2) -0.001(2)
C17 0.079(4) 0.054(3) 0.035(3) -0.006(2) 0.001(3) -0.021(3)
C18 0.115(5) 0.042(3) 0.039(3) -0.016(2) 0.012(3) -0.016(3)
C19 0.096(4) 0.035(3) 0.047(3) -0.001(2) 0.016(3) 0.005(3)
C20 0.028(2) 0.027(2) 0.057(3) 0.011(2) 0.002(2) 0.0002(18)
C21 0.037(2) 0.027(2) 0.067(3) 0.013(2) -0.012(2) -0.0008(19)
C22 0.047(3) 0.057(3) 0.063(4) 0.019(3) -0.004(3) 0.008(3)
C23 0.045(5) 0.024(3) 0.073(9) 0.015(4) -0.024(7) -0.012(3)
C24 0.051(4) 0.033(3) 0.067(6) -0.008(5) 0.000(5) 0.002(3)
C25 0.053(4) 0.041(3) 0.057(6) 0.002(5) -0.024(4) -0.006(3)
C26 0.077(5) 0.043(4) 0.074(7) -0.004(5) -0.015(5) 0.003(4)
C27 0.080(6) 0.061(5) 0.067(7) -0.007(5) -0.022(5) -0.010(4)
C28 0.104(7) 0.092(7) 0.083(7) -0.010(6) -0.006(6) -0.017(6)
C29 0.068(5) 0.064(5) 0.064(6) -0.009(5) 0.003(5) -0.007(4)
C23' 0.045(5) 0.024(3) 0.073(9) 0.015(4) -0.024(7) -0.012(3)
C24' 0.051(4) 0.033(3) 0.067(6) -0.008(5) 0.000(5) 0.002(3)
C25' 0.053(4) 0.041(3) 0.057(6) 0.002(5) -0.024(4) -0.006(3)
C26' 0.077(5) 0.043(4) 0.074(7) -0.004(5) -0.015(5) 0.003(4)
C27' 0.080(6) 0.061(5) 0.067(7) -0.007(5) -0.022(5) -0.010(4)
C28' 0.104(7) 0.092(7) 0.083(7) -0.010(6) -0.006(6) -0.017(6)
C29' 0.068(5) 0.064(5) 0.064(6) -0.009(5) 0.003(5) -0.007(4)
C30 0.101(6) 0.072(4) 0.080(5) -0.018(4) 0.033(4) -0.028(4)
C31 0.050(3) 0.147(7) 0.053(4) 0.002(4) -0.006(3) -0.007(4)
C32 0.047(3) 0.081(4) 0.076(4) 0.017(4) -0.008(3) -0.005(3)
C33 0.047(3) 0.103(5) 0.088(5) -0.026(4) 0.006(3) 0.012(4)
C34 0.115(6) 0.072(4) 0.062(4) 0.015(3) -0.009(4) -0.032(4)
C35 0.057(3) 0.033(2) 0.033(2) -0.0056(19) -0.010(2) -0.010(2)
C36 0.076(4) 0.041(3) 0.053(3) -0.018(3) -0.012(3) 0.021(3)
C37 0.089(4) 0.047(3) 0.046(3) 0.003(3) -0.005(3) 0.015(3)
C38 0.074(4) 0.034(3) 0.039(3) 0.001(2) -0.007(2) 0.015(2)
C39 0.071(3) 0.034(2) 0.032(3) -0.009(2) -0.009(2) 0.013(2)
C40 0.042(2) 0.034(2) 0.040(3) -0.008(2) -0.001(2) 0.012(2)
C41 0.035(2) 0.028(2) 0.027(2) -0.0044(17) 0.0091(17) 0.0020(17)
C42 0.043(2) 0.036(2) 0.033(2) -0.0058(19) -0.0028(19) 0.010(2)
C43 0.031(2) 0.041(3) 0.044(3) -0.013(2) 0.0013(19) -0.0005(19)
C44 0.043(3) 0.045(3) 0.049(3) -0.005(2) -0.006(2) 0.005(2)
C45 0.040(3) 0.070(4) 0.070(4) -0.008(3) 0.000(3) 0.019(3)
C46 0.037(3) 0.074(4) 0.110(6) -0.011(4) 0.001(3) -0.010(3)
C47 0.058(4) 0.061(4) 0.089(5) -0.005(3) 0.014(3) -0.003(3)
C48 0.035(2) 0.046(3) 0.079(4) 0.005(3) 0.009(3) 0.002(2)
C49 0.041(2) 0.024(2) 0.037(2) 0.0022(18) 0.004(2) -0.0071(18)
C50 0.032(2) 0.040(2) 0.039(3) 0.001(2) 0.0099(19) -0.0022(19)
C51 0.044(3) 0.025(2) 0.056(3) -0.004(2) 0.015(2) 0.001(2)
C52 0.039(2) 0.031(2) 0.052(3) -0.002(2) 0.013(2) 0.0040(19)
C57 0.0608(12) 0.0523(11) 0.0550(13) -0.0090(11) 0.0147(10) 0.0092(12)
C56 0.0608(12) 0.0523(11) 0.0550(13) -0.0090(11) 0.0147(10) 0.0092(12)
C55 0.0608(12) 0.0523(11) 0.0550(13) -0.0090(11) 0.0147(10) 0.0092(12)
C54 0.0608(12) 0.0523(11) 0.0550(13) -0.0090(11) 0.0147(10) 0.0092(12)
C53 0.0608(12) 0.0523(11) 0.0550(13) -0.0090(11) 0.0147(10) 0.0092(12)
C58 0.0608(12) 0.0523(11) 0.0550(13) -0.0090(11) 0.0147(10) 0.0092(12)
N5 0.043(2) 0.066(3) 0.084(4) -0.033(3) -0.003(2) 0.001(2)
C59 0.060(3) 0.050(3) 0.071(4) -0.016(3) -0.005(3) -0.014(3)
C60 0.071(4) 0.058(3) 0.078(4) -0.031(3) -0.027(3) 0.001(3)
N6 0.065(3) 0.059(3) 0.072(3) -0.017(3) -0.028(2) 0.004(2)
C61 0.070(4) 0.056(3) 0.083(4) -0.024(3) -0.011(4) -0.016(3)
C62 0.078(4) 0.044(3) 0.083(4) -0.020(3) -0.022(3) 0.008(3)
O9 0.060(2) 0.067(2) 0.045(2) -0.0056(18) -0.0001(17) 0.0174(18)

loop_
_atom_type_symbol
_atom_type_description
_atom_type_scat_dispersion_real
_atom_type_scat_dispersion_imag
_atom_type_scat_source
C C 0.0033 0.0016 'International Tables Vol C Tables 4.2.6.8 and 6.1.1.4'
H H 0.0000 0.0000 'International Tables Vol C Tables 4.2.6.8 and 6.1.1.4'
Fe Fe 0.3463 0.8444 'International Tables Vol C Tables 4.2.6.8 and 6.1.1.4'
N N 0.0061 0.0033 'International Tables Vol C Tables 4.2.6.8 and 6.1.1.4'
O O 0.0106 0.0060 'International Tables Vol C Tables 4.2.6.8 and 6.1.1.4'

loop_
_geom_angle_atom_site_label_1
_geom_angle_atom_site_label_2
_geom_angle_atom_site_label_3
_geom_angle
C30 Fe2 C31 40.7(3)
C30 Fe2 C33 66.3(3)
C30 Fe2 C34 38.9(3)
C30 Fe2 C35 147.6(2)
C30 Fe2 C38 111.1(3)
C31 Fe2 C33 67.4(3)
C32 Fe2 C30 68.8(3)
C32 Fe2 C31 41.1(3)
C32 Fe2 C33 40.9(3)
C32 Fe2 C34 68.5(3)
C32 Fe2 C35 108.1(2)
C32 Fe2 C38 174.6(3)
C34 Fe2 C31 67.2(3)
C34 Fe2 C33 39.7(3)
C34 Fe2 C38 115.0(3)
C35 Fe2 C31 115.3(2)
C35 Fe2 C33 133.2(3)
C35 Fe2 C34 172.1(3)
C35 Fe2 C38 69.0(2)
C36 Fe2 C30 171.2(3)
C36 Fe2 C31 145.7(3)
C36 Fe2 C32 112.9(2)
C36 Fe2 C33 108.9(3)
C36 Fe2 C34 132.9(3)
C36 Fe2 C35 41.0(2)
C36 Fe2 C38 68.1(2)
C37 Fe2 C30 133.1(3)
C37 Fe2 C31 173.6(3)
C37 Fe2 C32 143.2(3)
C37 Fe2 C33 113.0(3)
C37 Fe2 C34 108.8(3)
C37 Fe2 C35 69.4(2)
C37 Fe2 C36 40.7(2)
C37 Fe2 C38 40.8(2)
C37 Fe2 C39 69.6(2)
C38 Fe2 C31 135.5(3)
C38 Fe2 C33 144.3(3)
C39 Fe2 C30 116.8(3)
C39 Fe2 C31 110.7(2)
C39 Fe2 C32 133.5(2)
C39 Fe2 C33 173.4(3)
C39 Fe2 C34 146.3(3)
C39 Fe2 C35 41.08(19)
C39 Fe2 C36 68.8(2)
C39 Fe2 C38 41.4(2)
C11 N1 H1 124(3)
C11 N1 C12 121.4(4)
C12 N1 H1 109(3)
C20 N2 H2 120(4)
C20 N2 C21 124.7(4)
C21 N2 H2 116(4)
C40 N3 H3A 111(3)
C40 N3 C41 117.6(3)
C41 N3 H3A 131(3)
C49 N4 H4A 115(3)
C49 N4 C50 121.3(4)
C50 N4 H4A 123(3)
C2 C1 H1A 126.0
C2 C1 C5 108.1(4)
C2 C1 Fe1 65(2)
C5 C1 H1A 126.0
C5 C1 Fe1 72.2(19)
Fe1 C1 H1A 128.3
C1 C2 H2A 126.0
C1 C2 C3 107.9(4)
C1 C2 Fe1 75(3)
C3 C2 H2A 126.1
C3 C2 Fe1 68.9(17)
Fe1 C2 H2A 121.6
C2 C3 H3 126.2
C2 C3 Fe1 69(2)
C4 C3 C2 107.6(5)
C4 C3 H3 126.2
C4 C3 Fe1 68.6(14)
Fe1 C3 H3 127.4
C3 C4 H4 126.2
C3 C4 C5 107.7(5)
C3 C4 Fe1 69.8(14)
C5 C4 H4 126.2
C5 C4 Fe1 77.3(16)
Fe1 C4 H4 118.6
C1 C5 C4 107.8(4)
C1 C5 H5 126.1
C1 C5 Fe1 69(2)
C4 C5 H5 126.1
C4 C5 Fe1 63.0(14)
Fe1 C5 H5 133.1
C2 Fe1 C1' 30.5(11)
C2 Fe1 C2' 10.4(13)
C2 Fe1 C3' 44.1(10)
C2 Fe1 C4' 64.0(10)
C2 Fe1 C6 156.2(8)
C2 Fe1 C7 163.3(8)
C2 Fe1 C9 112.9(9)
C2 Fe1 C10 123.7(8)
C3 Fe1 C2 41.6(6)
C3 Fe1 C1' 59.1(9)
C3 Fe1 C2' 42.1(10)
C3 Fe1 C3' 15.8(7)
C3 Fe1 C4' 27.9(7)
C3 Fe1 C6 152.6(7)
C3 Fe1 C7 124.4(7)
C3 Fe1 C9 132.7(7)
C3 Fe1 C10 165.0(7)
C4 Fe1 C2 70.2(9)
C4 Fe1 C3 41.7(4)
C4 Fe1 C1' 65.4(10)
C4 Fe1 C2' 76.3(9)
C4 Fe1 C3' 55.8(6)
C4 Fe1 C4' 16.4(5)
C4 Fe1 C6 112.8(7)
C4 Fe1 C7 104.9(7)
C4 Fe1 C9 167.7(7)
C4 Fe1 C10 147.0(7)
C1' Fe1 C2' 40.4(4)
C1' Fe1 C3' 68.6(6)
C1' Fe1 C4' 68.5(6)
C1' Fe1 C6 127.2(5)
C1' Fe1 C7 162.2(5)
C1' Fe1 C9 123.6(6)
C1' Fe1 C10 110.0(6)
C3' Fe1 C2' 40.4(3)
C3' Fe1 C4' 40.3(3)
C3' Fe1 C6 157.7(4)
C3' Fe1 C7 119.6(4)
C3' Fe1 C9 117.4(5)
C4' Fe1 C2' 67.7(6)
C4' Fe1 C6 124.9(4)
C4' Fe1 C7 106.6(4)
C4' Fe1 C9 153.1(5)
C5' Fe1 C2 59.9(11)
C5' Fe1 C3 54.1(6)
C5' Fe1 C4 29.4(8)
C5' Fe1 C1' 41.8(4)
C5' Fe1 C2' 69.5(6)
C5' Fe1 C3' 69.8(4)
C5' Fe1 C4' 41.5(3)
C5' Fe1 C6 110.2(5)
C5' Fe1 C7 123.3(5)
C5' Fe1 C9 162.6(5)
C5' Fe1 C10 126.1(5)
C6 Fe1 C2' 161.8(4)
C6 Fe1 C7 40.5(2)
C6 Fe1 C9 69.63(19)
C7 Fe1 C2' 155.2(5)
C9 Fe1 C2' 105.0(6)
C9 Fe1 C7 68.7(2)
C10 Fe1 C2' 122.9(5)
C10 Fe1 C3' 156.1(4)
C10 Fe1 C4' 163.2(5)
C10 Fe1 C6 41.63(19)
C10 Fe1 C7 69.37(19)
C10 Fe1 C9 42.10(18)
Fe1 C1' H1' 127.4
C2' C1' Fe1 71.5(14)
C2' C1' H1' 125.9
C2' C1' C5' 108.2(4)
C5' C1' Fe1 66.7(11)
C5' C1' H1' 125.9
Fe1 C2' H2' 128.3
C1' C2' Fe1 68.0(14)
C1' C2' H2' 126.0
C1' C2' C3' 107.9(4)
C3' C2' Fe1 69.2(10)
C3' C2' H2' 126.0
Fe1 C3' H3' 125.3
C2' C3' Fe1 70.4(11)
C2' C3' H3' 126.1
C4' C3' Fe1 69.8(7)
C4' C3' C2' 107.9(4)
C4' C3' H3' 126.1
Fe1 C4' H4' 130.0
C3' C4' Fe1 69.9(8)
C3' C4' H4' 126.0
C3' C4' C5' 108.0(4)
C5' C4' Fe1 65.7(9)
C5' C4' H4' 126.0
Fe1 C5' H5' 121.2
C1' C5' Fe1 71.6(13)
C1' C5' C4' 107.6(4)
C1' C5' H5' 126.2
C4' C5' Fe1 72.8(9)
C4' C5' H5' 126.2
Fe1 C6 H6 127.1
C7 C6 Fe1 70.0(3)
C7 C6 H6 125.9
C7 C6 C10 108.2(4)
C10 C6 Fe1 68.5(3)
C10 C6 H6 125.9
Fe1 C7 H7 126.2
C6 C7 Fe1 69.5(3)
C6 C7 H7 125.8
C6 C7 C8 108.4(4)
C8 C7 Fe1 70.1(3)
C8 C7 H7 125.8
Fe1 C8 H8 127.5
C7 C8 Fe1 69.4(3)
C7 C8 H8 125.4
C9 C8 Fe1 69.3(3)
C9 C8 C7 109.2(4)
C9 C8 H8 125.4
Fe1 C9 H9 126.6
C8 C9 Fe1 70.5(3)
C8 C9 H9 126.3
C8 C9 C10 107.5(4)
C10 C9 Fe1 68.3(3)
C10 C9 H9 126.3
C6 C10 Fe1 69.9(3)
C6 C10 C9 106.7(4)
C6 C10 C11 129.4(4)
C9 C10 Fe1 69.6(3)
C11 C10 Fe1 126.0(3)
C11 C10 C9 123.9(4)
O1 C11 N1 121.0(4)
O1 C11 C10 121.4(4)
N1 C11 C10 117.6(4)
N1 C12 H12 107.5
N1 C12 C13 109.5(4)
N1 C12 C20 111.8(3)
C13 C12 H12 107.5
C20 C12 H12 107.5
C20 C12 C13 112.8(4)
C12 C13 H13A 109.4
C12 C13 H13B 109.4
H13A C13 H13B 108.0
C14 C13 C12 111.3(4)
C14 C13 H13A 109.4
C14 C13 H13B 109.4
C15 C14 C13 121.6(4)
C15 C14 C19 116.1(5)
C19 C14 C13 122.3(4)
C14 C15 H15 118.4
C14 C15 C16 123.2(5)
C16 C15 H15 118.4
C15 C16 H16 121.4
C17 C16 C15 117.3(5)
C17 C16 H16 121.3
C16 C17 H17 119.6
C16 C17 C18 120.8(5)
C18 C17 H17 119.6
C17 C18 H18 120.5
C19 C18 C17 119.0(5)
C19 C18 H18 120.5
C14 C19 H19 118.2
C18 C19 C14 123.5(5)
C18 C19 H19 118.2
O2 C20 N2 121.4(4)
O2 C20 C12 122.3(4)
N2 C20 C12 116.3(4)
N2 C21 H21 107.2
N2 C21 H21A 111.8
N2 C21 C22 111.3(4)
N2 C21 C23 112.7(5)
N2 C21 C23' 103.8(6)
H21 C21 H21A 9.6
C22 C21 H21 107.4
C22 C21 H21A 112.0
C23 C21 H21 105.3
C23 C21 H21A 95.7
C23 C21 C22 112.5(7)
C23' C21 H21 124.5
C23' C21 H21A 114.9
C23' C21 C22 102.4(11)
C23' C21 C23 19.2(12)
O3' C22 O4' 131.2(19)
O3' C22 C21 119.3(17)
O4' C22 C21 109.5(7)
C21 C23 H23A 107.3
C21 C23 H23B 107.3
C21 C23 C24 120.0(8)
H23A C23 H23B 106.9
C24 C23 H23A 107.3
C24 C23 H23B 107.3
C25 C24 C23 119.0(7)
C25 C24 C29 120.0
C29 C24 C23 120.9(7)
C24 C25 H25 120.0
C26 C25 C24 120.0
C26 C25 H25 120.0
C25 C26 H26 120.0
C25 C26 C27 120.0
C27 C26 H26 120.0
C26 C27 H27 120.0
C28 C27 C26 120.0
C28 C27 H27 120.0
C27 C28 H28 120.0
C27 C28 C29 120.0
C29 C28 H28 120.0
C24 C29 H29 120.0
C28 C29 C24 120.0
C28 C29 H29 120.0
C21 C23' H23C 110.1
C21 C23' H23D 110.1
C21 C23' C24' 107.8(9)
H23C C23' H23D 108.5
C24' C23' H23C 110.1
C24' C23' H23D 110.1
C25' C24' C23' 121.5(12)
C25' C24' C29' 120.0
C29' C24' C23' 118.5(12)
C24' C25' H25' 120.0
C26' C25' C24' 120.0
C26' C25' H25' 120.0
C25' C26' H26' 120.0
C25' C26' C27' 120.0
C27' C26' H26' 120.0
C26' C27' H27' 120.0
C28' C27' C26' 120.0
C28' C27' H27' 120.0
C27' C28' H28' 120.0
C29' C28' C27' 120.0
C29' C28' H28' 120.0
C24' C29' H29' 120.0
C28' C29' C24' 120.0
C28' C29' H29' 120.0
Fe2 C30 H30 124.7
C31 C30 Fe2 70.6(4)
C31 C30 H30 125.2
C34 C30 Fe2 71.1(5)
C34 C30 H30 125.2
C34 C30 C31 109.6(6)
Fe2 C31 H31 127.7
C30 C31 Fe2 68.7(4)
C30 C31 H31 126.6
C30 C31 C32 106.8(6)
C32 C31 Fe2 68.5(4)
C32 C31 H31 126.6
Fe2 C32 H32 123.5
C31 C32 Fe2 70.4(4)
C31 C32 H32 127.1
C33 C32 Fe2 70.7(4)
C33 C32 C31 105.9(6)
C33 C32 H32 127.1
Fe2 C33 H33 128.0
C32 C33 Fe2 68.4(4)
C32 C33 H33 125.7
C34 C33 Fe2 69.5(5)
C34 C33 C32 108.6(6)
C34 C33 H33 125.7
Fe2 C34 H34 125.2
C30 C34 Fe2 70.0(5)
C30 C34 C33 109.0(7)
C30 C34 H34 125.5
C33 C34 Fe2 70.8(4)
C33 C34 H34 125.5
Fe2 C35 H35 127.3
C36 C35 Fe2 69.2(3)
C36 C35 H35 126.6
C39 C35 Fe2 68.5(3)
C39 C35 H35 126.6
C39 C35 C36 106.9(5)
Fe2 C36 H36 127.4
C35 C36 Fe2 69.8(3)
C35 C36 H36 125.4
C37 C36 Fe2 68.9(3)
C37 C36 C35 109.1(5)
C37 C36 H36 125.4
Fe2 C37 H37 124.2
C36 C37 Fe2 70.4(3)
C36 C37 H37 125.9
C36 C37 C38 108.3(5)
C38 C37 Fe2 71.2(3)
C38 C37 H37 125.9
Fe2 C38 H38 129.3
C37 C38 Fe2 68.1(3)
C37 C38 H38 126.4
C37 C38 C39 107.3(4)
C39 C38 Fe2 67.8(3)
C39 C38 H38 126.4
C35 C39 Fe2 70.4(3)
C35 C39 C38 108.3(4)
C35 C39 C40 128.0(5)
C38 C39 Fe2 70.8(3)
C38 C39 C40 123.7(4)
C40 C39 Fe2 125.7(4)
O5 C40 N3 121.8(4)
O5 C40 C39 121.8(4)
N3 C40 C39 116.4(4)
N3 C41 H41 108.9
N3 C41 C42 110.0(3)
N3 C41 C49 112.6(3)
C42 C41 H41 108.9
C49 C41 H41 108.9
C49 C41 C42 107.4(3)
C41 C42 H42A 108.9
C41 C42 H42B 108.9
H42A C42 H42B 107.7
C43 C42 C41 113.3(4)
C43 C42 H42A 108.9
C43 C42 H42B 108.9
C44 C43 C42 120.8(4)
C44 C43 C48 119.9(4)
C48 C43 C42 119.3(4)
C43 C44 H44 120.0
C43 C44 C45 120.0(5)
C45 C44 H44 120.0
C44 C45 H45 120.0
C46 C45 C44 120.1(5)
C46 C45 H45 120.0
C45 C46 H46 120.0
C45 C46 C47 120.1(5)
C47 C46 H46 120.0
C46 C47 H47 120.6
C46 C47 C48 118.7(6)
C48 C47 H47 120.6
C43 C48 H48 119.5
C47 C48 C43 121.0(5)
C47 C48 H48 119.5
O6 C49 N4 121.8(4)
O6 C49 C41 122.5(4)
N4 C49 C41 115.3(3)
N4 C50 H50 109.6
N4 C50 C51 107.9(3)
N4 C50 C52 109.4(3)
C51 C50 H50 109.6
C52 C50 H50 109.6
C52 C50 C51 110.7(4)
O7 C51 O8 125.5(5)
O7 C51 C50 120.2(4)
O8 C51 C50 114.2(4)
C50 C52 H52A 109.7
C50 C52 H52B 109.7
C50 C52 C53 110.0(3)
H52A C52 H52B 108.2
C53 C52 H52A 109.7
C53 C52 H52B 109.7
C56 C57 H57 120.0
C56 C57 C58 120.0
C58 C57 H57 120.0
C57 C56 H56 120.0
C55 C56 C57 120.0
C55 C56 H56 120.0
C56 C55 H55 120.0
C54 C55 C56 120.0
C54 C55 H55 120.0
C55 C54 H54 120.0
C55 C54 C53 120.0
C53 C54 H54 120.0
C54 C53 C52 121.3(3)
C58 C53 C52 118.7(3)
C58 C53 C54 120.0
C57 C58 H58 120.0
C53 C58 C57 120.0
C53 C58 H58 120.0
H5A N5 H5B 108.0
C59 N5 H5A 109.4
C59 N5 H5B 109.4
C59 N5 C62 111.2(4)
C62 N5 H5A 109.4
C62 N5 H5B 109.4
N5 C59 H59A 109.8
N5 C59 H59B 109.8
H59A C59 H59B 108.2
C60 C59 N5 109.5(5)
C60 C59 H59A 109.8
C60 C59 H59B 109.8
C59 C60 H60A 109.5
C59 C60 H60B 109.5
H60A C60 H60B 108.0
N6 C60 C59 110.9(5)
N6 C60 H60A 109.5
N6 C60 H60B 109.5
C60 N6 H6A 109.4
C60 N6 H6B 109.4
C60 N6 C61 111.1(4)
H6A N6 H6B 108.0
C61 N6 H6A 109.4
C61 N6 H6B 109.4
N6 C61 H61A 109.1
N6 C61 H61B 109.1
H61A C61 H61B 107.8
C62 C61 N6 112.4(6)
C62 C61 H61A 109.1
C62 C61 H61B 109.1
N5 C62 H62A 109.7
N5 C62 H62B 109.7
C61 C62 N5 109.7(5)
C61 C62 H62A 109.7
C61 C62 H62B 109.7
H62A C62 H62B 108.2
H9A O9 H9B 110.7

loop_
_geom_bond_atom_site_label_1
_geom_bond_atom_site_label_2
_geom_bond_distance
Fe2 C30 2.034(7)
Fe2 C31 2.059(6)
Fe2 C32 2.034(6)
Fe2 C33 2.064(6)
Fe2 C34 2.048(8)
Fe2 C35 2.037(5)
Fe2 C36 2.029(6)
Fe2 C37 2.011(6)
Fe2 C38 2.052(5)
Fe2 C39 2.012(5)
O1 C11 1.248(5)
O2 C20 1.269(5)
O3' C22 1.254(8)
O4' C22 1.349(15)
O5 C40 1.232(5)
O6 C49 1.250(5)
O7 C51 1.238(6)
O8 C51 1.280(6)
N1 H1 0.883(10)
N1 C11 1.346(6)
N1 C12 1.456(5)
N2 H2 0.882(10)
N2 C20 1.320(6)
N2 C21 1.457(6)
N3 H3A 0.887(10)
N3 C40 1.377(6)
N3 C41 1.450(5)
N4 H4A 0.887(10)
N4 C49 1.325(5)
N4 C50 1.483(5)
C1 H1A 0.9500
C1 C2 1.407(7)
C1 C5 1.409(7)
C1 Fe1 2.12(4)
C2 H2A 0.9500
C2 C3 1.414(7)
C2 Fe1 1.99(4)
C3 H3 0.9500
C3 C4 1.409(7)
C3 Fe1 1.99(2)
C4 H4 0.9500
C4 C5 1.414(7)
C4 Fe1 1.97(3)
C5 H5 0.9500
C5 Fe1 2.16(3)
Fe1 C1' 2.01(3)
Fe1 C2' 2.05(2)
Fe1 C3' 2.039(13)
Fe1 C4' 2.038(14)
Fe1 C5' 1.945(19)
Fe1 C6 2.046(5)
Fe1 C7 2.053(5)
Fe1 C9 2.047(5)
Fe1 C10 2.028(5)
C1' H1' 0.9500
C1' C2' 1.405(7)
C1' C5' 1.410(7)
C2' H2' 0.9500
C2' C3' 1.414(7)
C3' H3' 0.9500
C3' C4' 1.405(7)
C4' H4' 0.9500
C4' C5' 1.414(7)
C5' H5' 0.9500
C6 H6 0.9500
C6 C7 1.420(7)
C6 C10 1.448(7)
C7 H7 0.9500
C7 C8 1.423(8)
C8 H8 0.9500
C8 C9 1.414(7)
C9 H9 0.9500
C9 C10 1.464(6)
C10 C11 1.448(6)
C12 H12 1.0000
C12 C13 1.543(6)
C12 C20 1.486(6)
C13 H13A 0.9900
C13 H13B 0.9900
C13 C14 1.501(7)
C14 C15 1.351(7)
C14 C19 1.421(7)
C15 H15 0.9500
C15 C16 1.416(7)
C16 H16 0.9500
C16 C17 1.391(7)
C17 H17 0.9500
C17 C18 1.393(8)
C18 H18 0.9500
C18 C19 1.338(9)
C19 H19 0.9500
C21 H21 0.9601
C21 H21A 0.9598
C21 C22 1.532(7)
C21 C23 1.535(8)
C21 C23' 1.522(9)
C23 H23A 0.9900
C23 H23B 0.9900
C23 C24 1.547(8)
C24 C25 1.3900
C24 C29 1.3900
C25 H25 0.9500
C25 C26 1.3900
C26 H26 0.9500
C26 C27 1.3900
C27 H27 0.9500
C27 C28 1.3900
C28 H28 0.9500
C28 C29 1.3900
C29 H29 0.9500
C23' H23C 0.9900
C23' H23D 0.9900
C23' C24' 1.537(9)
C24' C25' 1.3900
C24' C29' 1.3900
C25' H25' 0.9500
C25' C26' 1.3900
C26' H26' 0.9500
C26' C27' 1.3900
C27' H27' 0.9500
C27' C28' 1.3900
C28' H28' 0.9500
C28' C29' 1.3900
C29' H29' 0.9500
C30 H30 0.9500
C30 C31 1.424(10)
C30 C34 1.358(10)
C31 H31 0.9500
C31 C32 1.437(11)
C32 H32 0.9500
C32 C33 1.433(9)
C33 H33 0.9500
C33 C34 1.396(10)
C34 H34 0.9500
C35 H35 0.9500
C35 C36 1.423(7)
C35 C39 1.421(6)
C36 H36 0.9500
C36 C37 1.405(8)
C37 H37 0.9500
C37 C38 1.415(7)
C38 H38 0.9500
C38 C39 1.437(7)
C39 C40 1.497(6)
C41 H41 1.0000
C41 C42 1.519(6)
C41 C49 1.518(6)
C42 H42A 0.9900
C42 H42B 0.9900
C42 C43 1.524(6)
C43 C44 1.338(7)
C43 C48 1.415(7)
C44 H44 0.9500
C44 C45 1.434(7)
C45 H45 0.9500
C45 C46 1.381(9)
C46 H46 0.9500
C46 C47 1.398(9)
C47 H47 0.9500
C47 C48 1.397(7)
C48 H48 0.9500
C50 H50 1.0000
C50 C51 1.525(7)
C50 C52 1.522(6)
C52 H52A 0.9900
C52 H52B 0.9900
C52 C53 1.535(5)
C57 H57 0.9500
C57 C56 1.3900
C57 C58 1.3900
C56 H56 0.9500
C56 C55 1.3900
C55 H55 0.9500
C55 C54 1.3900
C54 H54 0.9500
C54 C53 1.3900
C53 C58 1.3900
C58 H58 0.9500
N5 H5A 0.9200
N5 H5B 0.9200
N5 C59 1.507(8)
N5 C62 1.521(7)
C59 H59A 0.9900
C59 H59B 0.9900
C59 C60 1.487(9)
C60 H60A 0.9900
C60 H60B 0.9900
C60 N6 1.447(7)
N6 H6A 0.9200
N6 H6B 0.9200
N6 C61 1.506(8)
C61 H61A 0.9900
C61 H61B 0.9900
C61 C62 1.420(9)
C62 H62A 0.9900
C62 H62B 0.9900
O9 H9A 0.8501
O9 H9B 0.8502

loop_
_geom_torsion_atom_site_label_1
_geom_torsion_atom_site_label_2
_geom_torsion_atom_site_label_3
_geom_torsion_atom_site_label_4
_geom_torsion
Fe2 C30 C31 C32 -58.1(4)
Fe2 C30 C34 C33 60.3(6)
Fe2 C31 C32 C33 -62.2(4)
Fe2 C32 C33 C34 -58.0(5)
Fe2 C33 C34 C30 -59.9(6)
Fe2 C35 C36 C37 57.8(4)
Fe2 C35 C39 C38 -61.0(4)
Fe2 C35 C39 C40 120.5(6)
Fe2 C36 C37 C38 61.4(4)
Fe2 C37 C38 C39 56.5(4)
Fe2 C38 C39 C35 60.7(4)
Fe2 C38 C39 C40 -120.7(5)
Fe2 C39 C40 O5 -112.7(5)
Fe2 C39 C40 N3 67.7(6)
N1 C12 C13 C14 -63.8(5)
N1 C12 C20 O2 -30.5(6)
N1 C12 C20 N2 149.5(4)
N2 C21 C22 O3' 121.1(9)
N2 C21 C22 O4' -59.2(9)
N2 C21 C23 C24 -169.6(9)
N2 C21 C23' C24' -174.6(12)
N3 C41 C42 C43 -70.8(5)
N3 C41 C49 O6 -41.0(6)
N3 C41 C49 N4 145.5(4)
N4 C50 C51 O7 -48.5(5)
N4 C50 C51 O8 135.5(4)
N4 C50 C52 C53 168.7(3)
C1 C2 C3 C4 -7(5)
C1 C2 C3 Fe1 -66(4)
C1 C2 Fe1 C3 116(2)
C1 C2 Fe1 C4 78.4(16)
C1 C2 Fe1 C1' 3(3)
C1 C2 Fe1 C2' -157(8)
C1 C2 Fe1 C3' 139(2)
C1 C2 Fe1 C4' 95.0(18)
C1 C2 Fe1 C5' 47.9(16)
C1 C2 Fe1 C6 -23(3)
C1 C2 Fe1 C7 154(3)
C1 C2 Fe1 C9 -114.4(17)
C1 C2 Fe1 C10 -67.7(19)
C2 C1 C5 C4 4(5)
C2 C1 C5 Fe1 55(3)
C2 C3 C4 C5 10(4)
C2 C3 C4 Fe1 -59(3)
C2 C3 Fe1 C4 119.7(15)
C2 C3 Fe1 C1' 33.0(15)
C2 C3 Fe1 C2' -15.6(19)
C2 C3 Fe1 C3' -90(4)
C2 C3 Fe1 C4' 135.7(19)
C2 C3 Fe1 C5' 83.2(16)
C2 C3 Fe1 C6 145.2(18)
C2 C3 Fe1 C7 -167.8(13)
C2 C3 Fe1 C9 -76.0(14)
C2 C3 Fe1 C10 -13(3)
C2 Fe1 C1' C2' -5(2)
C2 Fe1 C1' C5' 115(2)
C2 Fe1 C2' C1' 15(6)
C2 Fe1 C2' C3' -105(7)
C2 Fe1 C3' C2' 15(2)
C2 Fe1 C3' C4' -104.0(16)
C2 Fe1 C4' C3' 48.7(12)
C2 Fe1 C4' C5' -73.1(13)
C2 Fe1 C5' C1' -32.2(13)
C2 Fe1 C5' C4' 83.7(12)
C2 Fe1 C6 C7 179(2)
C2 Fe1 C6 C10 -61(2)
C2 Fe1 C7 C6 -178(3)
C2 Fe1 C7 C8 62(3)
C2 Fe1 C8 C7 -160.6(11)
C2 Fe1 C8 C9 78.2(11)
C2 Fe1 C9 C8 -125.4(9)
C2 Fe1 C9 C10 115.6(9)
C2 Fe1 C10 C6 154.8(11)
C2 Fe1 C10 C9 -87.6(11)
C2 Fe1 C10 C11 30.1(12)
C3 C2 Fe1 C4 -37.9(9)
C3 C2 Fe1 C1' -113(3)
C3 C2 Fe1 C2' 87(7)
C3 C2 Fe1 C3' 23.0(10)
C3 C2 Fe1 C4' -21.3(9)
C3 C2 Fe1 C5' -68.4(12)
C3 C2 Fe1 C6 -140(2)
C3 C2 Fe1 C7 37(4)
C3 C2 Fe1 C9 129.3(11)
C3 C2 Fe1 C10 175.9(10)
C3 C4 C5 C1 -9(4)
C3 C4 C5 Fe1 -64(2)
C3 C4 Fe1 C2 37.8(8)
C3 C4 Fe1 C1' 70.4(13)
C3 C4 Fe1 C2' 29.0(13)
C3 C4 Fe1 C3' -9.5(13)
C3 C4 Fe1 C4' -27(3)
C3 C4 Fe1 C5' 101.4(18)
C3 C4 Fe1 C6 -167.6(10)
C3 C4 Fe1 C7 -125.4(11)
C3 C4 Fe1 C9 -69(3)
C3 C4 Fe1 C10 159.7(12)
C3 Fe1 C1' C2' -50.9(12)
C3 Fe1 C1' C5' 69.2(10)
C3 Fe1 C2' C1' 96.7(14)
C3 Fe1 C2' C3' -23.8(10)
C3 Fe1 C3' C2' 87(4)
C3 Fe1 C3' C4' -31(3)
C3 Fe1 C4' C3' 17.6(17)
C3 Fe1 C4' C5' -104.1(17)
C3 Fe1 C5' C1' -81.9(13)
C3 Fe1 C5' C4' 34.0(11)
C3 Fe1 C6 C7 68.3(16)
C3 Fe1 C6 C10 -171.8(16)
C3 Fe1 C7 C6 -148.9(9)
C3 Fe1 C7 C8 91.5(9)
C3 Fe1 C8 C7 -112.9(8)
C3 Fe1 C8 C9 125.9(8)
C3 Fe1 C9 C8 -81.1(10)
C3 Fe1 C9 C10 159.9(10)
C3 Fe1 C10 C6 165(3)
C3 Fe1 C10 C9 -77(3)
C3 Fe1 C10 C11 41(3)
C4 C3 Fe1 C2 -119.7(15)
C4 C3 Fe1 C1' -86.7(14)
C4 C3 Fe1 C2' -135.3(17)
C4 C3 Fe1 C3' 150(4)
C4 C3 Fe1 C4' 16.0(16)
C4 C3 Fe1 C5' -36.5(13)
C4 C3 Fe1 C6 26(2)
C4 C3 Fe1 C7 72.5(12)
C4 C3 Fe1 C9 164.4(10)
C4 C3 Fe1 C10 -133(3)
C4 Fe1 C1' C2' -97.9(12)
C4 Fe1 C1' C5' 22.3(8)
C4 Fe1 C2' C1' 67.9(12)
C4 Fe1 C2' C3' -52.6(9)
C4 Fe1 C3' C2' 111.0(13)
C4 Fe1 C3' C4' -7.6(12)
C4 Fe1 C4' C3' 157(4)
C4 Fe1 C4' C5' 35(3)
C4 Fe1 C5' C1' -135.5(17)
C4 Fe1 C5' C4' -19.5(14)
C4 Fe1 C6 C7 86.4(8)
C4 Fe1 C6 C10 -153.6(8)
C4 Fe1 C7 C6 -107.8(8)
C4 Fe1 C7 C8 132.6(8)
C4 Fe1 C8 C7 -65.1(9)
C4 Fe1 C8 C9 173.8(9)
C4 Fe1 C9 C8 -24(3)
C4 Fe1 C9 C10 -143(3)
C4 Fe1 C10 C6 48.7(12)
C4 Fe1 C10 C9 166.3(12)
C4 Fe1 C10 C11 -76.0(13)
C5 C1 C2 C3 2(5)
C5 C1 C2 Fe1 -60(3)
C5 C4 Fe1 C2 -76.7(11)
C5 C4 Fe1 C3 -114.5(14)
C5 C4 Fe1 C1' -44.1(13)
C5 C4 Fe1 C2' -85.5(13)
C5 C4 Fe1 C3' -124.0(14)
C5 C4 Fe1 C4' -142(4)
C5 C4 Fe1 C5' -13.1(19)
C5 C4 Fe1 C6 77.9(12)
C5 C4 Fe1 C7 120.1(11)
C5 C4 Fe1 C9 177(3)
C5 C4 Fe1 C10 45.1(16)
Fe1 C1 C2 C3 62(3)
Fe1 C1 C5 C4 -51(2)
Fe1 C2 C3 C4 58(2)
Fe1 C3 C4 C5 69(2)
Fe1 C4 C5 C1 55(3)
Fe1 C1' C2' C3' 57.8(17)
Fe1 C1' C5' C4' -64.3(14)
Fe1 C2' C3' C4' 60.0(12)
Fe1 C3' C4' C5' 54.6(13)
Fe1 C4' C5' C1' 63.5(17)
Fe1 C6 C7 C8 59.5(4)
Fe1 C6 C10 C9 -60.2(3)
Fe1 C6 C10 C11 120.6(5)
Fe1 C7 C8 C9 57.9(4)
Fe1 C8 C9 C10 58.4(3)
Fe1 C9 C10 C6 60.3(3)
Fe1 C9 C10 C11 -120.4(4)
Fe1 C10 C11 O1 -95.4(5)
Fe1 C10 C11 N1 85.4(5)
C1' Fe1 C2' C3' -120.6(13)
C1' Fe1 C3' C2' 36.9(8)
C1' Fe1 C3' C4' -81.7(6)
C1' Fe1 C4' C3' 81.7(6)
C1' Fe1 C4' C5' -40.0(6)
C1' Fe1 C5' C4' 115.9(10)
C1' Fe1 C6 C7 162.0(7)
C1' Fe1 C6 C10 -78.0(7)
C1' Fe1 C7 C6 -53(2)
C1' Fe1 C7 C8 -173.1(19)
C1' Fe1 C8 C7 174.5(15)
C1' Fe1 C8 C9 53.4(16)
C1' Fe1 C9 C8 -158.0(7)
C1' Fe1 C9 C10 83.0(7)
C1' Fe1 C10 C6 124.0(6)
C1' Fe1 C10 C9 -118.4(5)
C1' Fe1 C10 C11 -0.6(6)
C1' C2' C3' Fe1 -57(2)
C1' C2' C3' C4' 3(3)
C2' Fe1 C1' C5' 120.1(13)
C2' Fe1 C3' C4' -118.6(10)
C2' Fe1 C4' C3' 38.0(5)
C2' Fe1 C4' C5' -83.8(7)
C2' Fe1 C5' C1' -36.8(8)
C2' Fe1 C5' C4' 79.1(6)
C2' Fe1 C6 C7 -156(2)
C2' Fe1 C6 C10 -36(2)
C2' Fe1 C7 C6 162.7(14)
C2' Fe1 C7 C8 43.0(15)
C2' Fe1 C8 C7 -160.8(6)
C2' Fe1 C8 C9 78.0(6)
C2' Fe1 C9 C8 -118.2(5)
C2' Fe1 C9 C10 122.8(5)
C2' Fe1 C10 C6 167.2(7)
C2' Fe1 C10 C9 -75.2(7)
C2' Fe1 C10 C11 42.6(8)
C2' C1' C5' Fe1 60(2)
C2' C1' C5' C4' -5(3)
C2' C3' C4' Fe1 -60.4(15)
C2' C3' C4' C5' -6(2)
C3' Fe1 C1' C2' -36.9(9)
C3' Fe1 C1' C5' 83.3(8)
C3' Fe1 C2' C1' 120.6(13)
C3' Fe1 C4' C5' -121.8(9)
C3' Fe1 C5' C1' -80.1(8)
C3' Fe1 C5' C4' 35.9(5)
C3' Fe1 C6 C7 32.1(14)
C3' Fe1 C6 C10 152.0(13)
C3' Fe1 C7 C6 -166.6(6)
C3' Fe1 C7 C8 73.8(6)
C3' Fe1 C8 C7 -121.2(5)
C3' Fe1 C8 C9 117.7(5)
C3' Fe1 C9 C8 -76.7(5)
C3' Fe1 C9 C10 164.3(5)
C3' Fe1 C10 C6 -153.9(11)
C3' Fe1 C10 C9 -36.3(12)
C3' Fe1 C10 C11 81.4(12)
C3' C4' C5' Fe1 -57.1(12)
C3' C4' C5' C1' 6(2)
C4' Fe1 C1' C2' -80.3(10)
C4' Fe1 C1' C5' 39.8(6)
C4' Fe1 C2' C1' 82.7(10)
C4' Fe1 C2' C3' -37.9(6)
C4' Fe1 C3' C2' 118.6(10)
C4' Fe1 C5' C1' -115.9(10)
C4' Fe1 C6 C7 73.7(6)
C4' Fe1 C6 C10 -166.3(6)
C4' Fe1 C7 C6 -124.8(6)
C4' Fe1 C7 C8 115.6(6)
C4' Fe1 C8 C7 -81.5(6)
C4' Fe1 C8 C9 157.3(5)
C4' Fe1 C9 C8 -48.2(9)
C4' Fe1 C9 C10 -167.2(8)
C4' Fe1 C10 C6 42.0(14)
C4' Fe1 C10 C9 159.7(13)
C4' Fe1 C10 C11 -82.6(14)
C5' Fe1 C1' C2' -120.1(13)
C5' Fe1 C2' C1' 38.0(9)
C5' Fe1 C2' C3' -82.6(7)
C5' Fe1 C3' C2' 81.7(8)
C5' Fe1 C3' C4' -36.9(6)
C5' Fe1 C4' C3' 121.8(9)
C5' Fe1 C6 C7 118.0(6)
C5' Fe1 C6 C10 -122.1(5)
C5' Fe1 C7 C6 -82.5(7)
C5' Fe1 C7 C8 157.9(6)
C5' Fe1 C8 C7 -53.4(14)
C5' Fe1 C8 C9 -174.6(13)
C5' Fe1 C9 C8 172.9(17)
C5' Fe1 C9 C10 53.9(17)
C5' Fe1 C10 C6 79.8(6)
C5' Fe1 C10 C9 -162.6(6)
C5' Fe1 C10 C11 -44.8(7)
C5' C1' C2' Fe1 -56.7(18)
C5' C1' C2' C3' 1(3)
C6 Fe1 C1' C2' 161.4(9)
C6 Fe1 C1' C5' -78.5(10)
C6 Fe1 C2' C1' -54(2)
C6 Fe1 C2' C3' -175.0(17)
C6 Fe1 C3' C2' 175.9(14)
C6 Fe1 C3' C4' 57.3(15)
C6 Fe1 C4' C3' -157.0(7)
C6 Fe1 C4' C5' 81.2(7)
C6 Fe1 C5' C1' 123.8(8)
C6 Fe1 C5' C4' -120.3(6)
C6 Fe1 C7 C8 -119.6(5)
C6 Fe1 C8 C7 37.5(3)
C6 Fe1 C8 C9 -83.7(3)
C6 Fe1 C9 C8 80.1(3)
C6 Fe1 C9 C10 -38.9(3)
C6 Fe1 C10 C9 117.6(4)
C6 Fe1 C10 C11 -124.7(5)
C6 C7 C8 Fe1 -59.1(4)
C6 C7 C8 C9 -1.2(7)
C6 C10 C11 O1 172.0(5)
C6 C10 C11 N1 -7.2(7)
C7 Fe1 C1' C2' -157.6(16)
C7 Fe1 C1' C5' -38(2)
C7 Fe1 C2' C1' 163.9(12)
C7 Fe1 C2' C3' 43.3(18)
C7 Fe1 C3' C2' -160.7(8)
C7 Fe1 C3' C4' 80.7(7)
C7 Fe1 C4' C3' -116.4(7)
C7 Fe1 C4' C5' 121.8(6)
C7 Fe1 C5' C1' 167.1(8)
C7 Fe1 C5' C4' -77.0(7)
C7 Fe1 C6 C10 120.0(4)
C7 Fe1 C8 C9 -121.2(4)
C7 Fe1 C9 C8 36.6(3)
C7 Fe1 C9 C10 -82.4(3)
C7 Fe1 C10 C6 -37.0(3)
C7 Fe1 C10 C9 80.6(3)
C7 Fe1 C10 C11 -161.6(4)
C7 C6 C10 Fe1 59.0(3)
C7 C6 C10 C9 -1.2(5)
C7 C6 C10 C11 179.6(5)
C7 C8 C9 Fe1 -58.0(4)
C7 C8 C9 C10 0.4(6)
C8 C9 C10 Fe1 -59.8(4)
C8 C9 C10 C6 0.5(6)
C8 C9 C10 C11 179.8(5)
C9 Fe1 C1' C2' 72.5(12)
C9 Fe1 C1' C5' -167.4(7)
C9 Fe1 C2' C1' -124.7(10)
C9 Fe1 C2' C3' 114.8(8)
C9 Fe1 C3' C2' -80.9(9)
C9 Fe1 C3' C4' 160.5(6)
C9 Fe1 C4' C3' -40.9(12)
C9 Fe1 C4' C5' -162.7(9)
C9 Fe1 C5' C1' 37.5(19)
C9 Fe1 C5' C4' 153.4(16)
C9 Fe1 C6 C7 -80.6(3)
C9 Fe1 C6 C10 39.3(3)
C9 Fe1 C7 C6 83.2(3)
C9 Fe1 C7 C8 -36.4(3)
C9 Fe1 C8 C7 121.2(4)
C9 Fe1 C10 C6 -117.6(4)
C9 Fe1 C10 C11 117.7(5)
C9 C10 C11 O1 -7.1(7)
C9 C10 C11 N1 173.7(4)
C10 Fe1 C1' C2' 117.6(10)
C10 Fe1 C1' C5' -122.3(8)
C10 Fe1 C2' C1' -82.5(12)
C10 Fe1 C2' C3' 156.9(7)
C10 Fe1 C3' C2' -54.4(14)
C10 Fe1 C3' C4' -172.9(10)
C10 Fe1 C4' C3' 170.1(12)
C10 Fe1 C4' C5' 48.3(14)
C10 Fe1 C5' C1' 79.6(9)
C10 Fe1 C5' C4' -164.5(5)
C10 Fe1 C6 C7 -120.0(4)
C10 Fe1 C7 C6 38.0(3)
C10 Fe1 C7 C8 -81.7(3)
C10 Fe1 C8 C7 82.3(3)
C10 Fe1 C8 C9 -38.9(3)
C10 Fe1 C9 C8 119.0(4)
C10 C6 C7 Fe1 -58.0(3)
C10 C6 C7 C8 1.5(6)
C11 N1 C12 C13 151.1(4)
C11 N1 C12 C20 -83.2(5)
C12 N1 C11 O1 -0.3(7)
C12 N1 C11 C10 178.9(4)
C12 C13 C14 C15 -67.6(5)
C12 C13 C14 C19 111.4(5)
C13 C12 C20 O2 93.4(5)
C13 C12 C20 N2 -86.6(5)
C13 C14 C15 C16 175.7(4)
C13 C14 C19 C18 -178.4(5)
C14 C15 C16 C17 4.7(7)
C15 C14 C19 C18 0.7(8)
C15 C16 C17 C18 -3.3(8)
C16 C17 C18 C19 0.8(9)
C17 C18 C19 C14 0.5(9)
C19 C14 C15 C16 -3.4(7)
C20 N2 C21 C22 -82.9(5)
C20 N2 C21 C23 149.7(8)
C20 N2 C21 C23' 167.7(11)
C20 C12 C13 C14 171.0(4)
C21 N2 C20 O2 -9.0(7)
C21 N2 C20 C12 170.9(4)
C21 C23 C24 C25 -77.0(12)
C21 C23 C24 C29 98.9(12)
C21 C23' C24' C25' -85.7(16)
C21 C23' C24' C29' 92.6(16)
C22 C21 C23 C24 63.6(12)
C22 C21 C23' C24' 69.6(16)
C23 C21 C22 O3' -111.4(10)
C23 C21 C22 O4' 68.4(10)
C23 C21 C23' C24' -54(2)
C23 C24 C25 C26 176.0(8)
C23 C24 C29 C28 -175.9(8)
C24 C25 C26 C27 0.0
C25 C24 C29 C28 0.0
C25 C26 C27 C28 0.0
C26 C27 C28 C29 0.0
C27 C28 C29 C24 0.0
C29 C24 C25 C26 0.0
C23' C21 C22 O3' -128.6(10)
C23' C21 C22 O4' 51.2(10)
C23' C21 C23 C24 125(4)
C23' C24' C25' C26' 178.2(12)
C23' C24' C29' C28' -178.3(11)
C24' C25' C26' C27' 0.0
C25' C24' C29' C28' 0.0
C25' C26' C27' C28' 0.0
C26' C27' C28' C29' 0.0
C27' C28' C29' C24' 0.0
C29' C24' C25' C26' 0.0
C30 Fe2 C31 C32 119.2(6)
C30 Fe2 C32 C31 -37.7(4)
C30 Fe2 C32 C33 77.9(4)
C30 Fe2 C33 C32 -84.4(5)
C30 Fe2 C33 C34 36.6(4)
C30 Fe2 C34 C33 -119.6(7)
C30 Fe2 C35 C36 -177.0(5)
C30 Fe2 C35 C39 -58.1(6)
C30 Fe2 C36 C35 169.4(18)
C30 Fe2 C36 C37 48.4(19)
C30 Fe2 C37 C36 -171.0(4)
C30 Fe2 C37 C38 70.7(5)
C30 Fe2 C38 C37 -132.4(4)
C30 Fe2 C38 C39 107.0(3)
C30 Fe2 C39 C35 149.4(4)
C30 Fe2 C39 C38 -92.2(4)
C30 Fe2 C39 C40 26.1(5)
C30 C31 C32 Fe2 58.2(5)
C30 C31 C32 C33 -4.0(7)
C31 Fe2 C30 C34 -119.7(7)
C31 Fe2 C32 C33 115.6(6)
C31 Fe2 C33 C32 -39.9(4)
C31 Fe2 C33 C34 81.0(5)
C31 Fe2 C34 C30 37.9(5)
C31 Fe2 C34 C33 -81.7(5)
C31 Fe2 C35 C36 148.1(4)
C31 Fe2 C35 C39 -93.0(4)
C31 Fe2 C36 C35 -57.9(5)
C31 Fe2 C36 C37 -179.0(4)
C31 Fe2 C37 C36 175(2)
C31 Fe2 C37 C38 56(2)
C31 Fe2 C38 C37 -172.4(4)
C31 Fe2 C38 C39 66.9(4)
C31 Fe2 C39 C35 105.2(4)
C31 Fe2 C39 C38 -136.4(4)
C31 Fe2 C39 C40 -18.1(5)
C31 C30 C34 Fe2 -60.4(5)
C31 C30 C34 C33 0.0(10)
C31 C32 C33 Fe2 62.0(4)
C31 C32 C33 C34 4.1(8)
C32 Fe2 C30 C31 38.0(4)
C32 Fe2 C30 C34 -81.7(5)
C32 Fe2 C31 C30 -119.2(6)
C32 Fe2 C33 C34 120.9(6)
C32 Fe2 C34 C30 82.4(5)
C32 Fe2 C34 C33 -37.1(4)
C32 Fe2 C35 C36 104.4(4)
C32 Fe2 C35 C39 -136.7(3)
C32 Fe2 C36 C35 -91.6(3)
C32 Fe2 C36 C37 147.4(4)
C32 Fe2 C37 C36 -56.0(6)
C32 Fe2 C37 C38 -174.2(4)
C32 Fe2 C38 C37 140(3)
C32 Fe2 C38 C39 19(3)
C32 Fe2 C39 C35 64.0(4)
C32 Fe2 C39 C38 -177.6(4)
C32 Fe2 C39 C40 -59.3(5)
C32 C33 C34 Fe2 57.3(5)
C32 C33 C34 C30 -2.6(10)
C33 Fe2 C30 C31 82.4(5)
C33 Fe2 C30 C34 -37.3(5)
C33 Fe2 C31 C30 -79.4(5)
C33 Fe2 C31 C32 39.8(4)
C33 Fe2 C32 C31 -115.6(6)
C33 Fe2 C34 C30 119.6(7)
C33 Fe2 C35 C36 66.0(4)
C33 Fe2 C35 C39 -175.1(4)
C33 Fe2 C36 C35 -135.3(3)
C33 Fe2 C36 C37 103.7(4)
C33 Fe2 C37 C36 -92.6(4)
C33 Fe2 C37 C38 149.2(4)
C33 Fe2 C38 C37 -53.9(6)
C33 Fe2 C38 C39 -174.5(4)
C33 Fe2 C39 C35 33(2)
C33 Fe2 C39 C38 151(2)
C33 Fe2 C39 C40 -90(2)
C34 Fe2 C30 C31 119.7(7)
C34 Fe2 C31 C30 -36.2(4)
C34 Fe2 C31 C32 82.9(4)
C34 Fe2 C32 C31 -79.5(4)
C34 Fe2 C32 C33 36.1(4)
C34 Fe2 C33 C32 -120.9(6)
C34 Fe2 C35 C36 41(2)
C34 Fe2 C35 C39 160.3(18)
C34 Fe2 C36 C35 -172.9(4)
C34 Fe2 C36 C37 66.1(5)
C34 Fe2 C37 C36 -135.0(4)
C34 Fe2 C37 C38 106.8(4)
C34 Fe2 C38 C37 -90.2(4)
C34 Fe2 C38 C39 149.2(3)
C34 Fe2 C39 C35 -175.2(4)
C34 Fe2 C39 C38 -56.8(5)
C34 Fe2 C39 C40 61.5(6)
C34 C30 C31 Fe2 60.7(6)
C34 C30 C31 C32 2.6(9)
C35 Fe2 C30 C31 -52.4(7)
C35 Fe2 C30 C34 -172.2(4)
C35 Fe2 C31 C30 152.0(4)
C35 Fe2 C31 C32 -88.9(4)
C35 Fe2 C32 C31 108.0(4)
C35 Fe2 C32 C33 -136.4(4)
C35 Fe2 C33 C32 64.2(5)
C35 Fe2 C33 C34 -174.9(4)
C35 Fe2 C34 C30 147.9(17)
C35 Fe2 C34 C33 28(2)
C35 Fe2 C36 C37 -121.0(4)
C35 Fe2 C37 C36 36.9(3)
C35 Fe2 C37 C38 -81.3(3)
C35 Fe2 C38 C37 82.4(3)
C35 Fe2 C38 C39 -38.2(3)
C35 Fe2 C39 C38 118.4(4)
C35 Fe2 C39 C40 -123.3(5)
C35 C36 C37 Fe2 -58.3(4)
C35 C36 C37 C38 3.1(7)
C35 C39 C40 O5 155.2(5)
C35 C39 C40 N3 -24.4(8)
C36 Fe2 C30 C31 140.5(17)
C36 Fe2 C30 C34 21(2)
C36 Fe2 C31 C30 -170.1(4)
C36 Fe2 C31 C32 -50.9(6)
C36 Fe2 C32 C31 151.6(4)
C36 Fe2 C32 C33 -92.8(4)
C36 Fe2 C33 C32 103.5(4)
C36 Fe2 C33 C34 -135.6(4)
C36 Fe2 C34 C30 -175.8(5)
C36 Fe2 C34 C33 64.7(6)
C36 Fe2 C35 C39 118.9(4)
C36 Fe2 C37 C38 -118.2(5)
C36 Fe2 C38 C37 38.3(3)
C36 Fe2 C38 C39 -82.4(3)
C36 Fe2 C39 C35 -38.0(3)
C36 Fe2 C39 C38 80.4(3)
C36 Fe2 C39 C40 -161.3(5)
C36 C35 C39 Fe2 58.8(4)
C36 C35 C39 C38 -2.2(7)
C36 C35 C39 C40 179.3(5)
C36 C37 C38 Fe2 -60.9(4)
C36 C37 C38 C39 -4.4(7)
C37 Fe2 C30 C31 -177.6(4)
C37 Fe2 C30 C34 62.7(6)
C37 Fe2 C31 C30 16(3)
C37 Fe2 C31 C32 135(2)
C37 Fe2 C32 C31 -172.5(4)
C37 Fe2 C32 C33 -56.9(6)
C37 Fe2 C33 C32 147.0(4)
C37 Fe2 C33 C34 -92.1(4)
C37 Fe2 C34 C30 -136.8(5)
C37 Fe2 C34 C33 103.7(4)
C37 Fe2 C35 C36 -36.6(3)
C37 Fe2 C35 C39 82.3(3)
C37 Fe2 C36 C35 121.0(4)
C37 Fe2 C38 C39 -120.7(5)
C37 Fe2 C39 C35 -81.6(3)
C37 Fe2 C39 C38 36.8(3)
C37 Fe2 C39 C40 155.1(5)
C37 C38 C39 Fe2 -56.7(4)
C37 C38 C39 C35 4.1(7)
C37 C38 C39 C40 -177.4(5)
C38 Fe2 C30 C31 -136.2(4)
C38 Fe2 C30 C34 104.0(5)
C38 Fe2 C31 C30 66.9(5)
C38 Fe2 C31 C32 -174.0(4)
C38 Fe2 C32 C31 52(3)
C38 Fe2 C32 C33 168(2)
C38 Fe2 C33 C32 -178.1(4)
C38 Fe2 C33 C34 -57.1(6)
C38 Fe2 C34 C30 -93.2(5)
C38 Fe2 C34 C33 147.3(4)
C38 Fe2 C35 C36 -80.4(3)
C38 Fe2 C35 C39 38.5(3)
C38 Fe2 C36 C35 82.7(3)
C38 Fe2 C36 C37 -38.3(3)
C38 Fe2 C37 C36 118.2(5)
C38 Fe2 C39 C35 -118.4(4)
C38 Fe2 C39 C40 118.3(5)
C38 C39 C40 O5 -23.1(8)
C38 C39 C40 N3 157.3(5)
C39 Fe2 C30 C31 -91.1(5)
C39 Fe2 C30 C34 149.1(4)
C39 Fe2 C31 C30 107.4(4)
C39 Fe2 C31 C32 -133.4(4)
C39 Fe2 C32 C31 69.6(5)
C39 Fe2 C32 C33 -174.8(4)
C39 Fe2 C33 C32 35(2)
C39 Fe2 C33 C34 156(2)
C39 Fe2 C34 C30 -55.6(7)
C39 Fe2 C34 C33 -175.1(4)
C39 Fe2 C35 C36 -118.9(4)
C39 Fe2 C36 C35 38.1(3)
C39 Fe2 C36 C37 -83.0(3)
C39 Fe2 C37 C36 80.9(3)
C39 Fe2 C37 C38 -37.4(3)
C39 Fe2 C38 C37 120.7(5)
C39 C35 C36 Fe2 -58.3(4)
C39 C35 C36 C37 -0.5(7)
C40 N3 C41 C42 158.2(4)
C40 N3 C41 C49 -82.1(5)
C41 N3 C40 O5 4.9(6)
C41 N3 C40 C39 -175.5(4)
C41 C42 C43 C44 123.8(5)
C41 C42 C43 C48 -55.6(6)
C42 C41 C49 O6 80.2(5)
C42 C41 C49 N4 -93.3(4)
C42 C43 C44 C45 177.3(5)
C42 C43 C48 C47 -179.6(6)
C43 C44 C45 C46 4.9(9)
C44 C43 C48 C47 0.9(9)
C44 C45 C46 C47 -4.2(10)
C45 C46 C47 C48 1.9(11)
C46 C47 C48 C43 -0.2(11)
C48 C43 C44 C45 -3.2(8)
C49 N4 C50 C51 -59.3(5)
C49 N4 C50 C52 -179.8(4)
C49 C41 C42 C43 166.3(4)
C50 N4 C49 O6 -14.0(7)
C50 N4 C49 C41 159.6(4)
C50 C52 C53 C54 -100.2(4)
C50 C52 C53 C58 79.6(4)
C51 C50 C52 C53 50.0(5)
C52 C50 C51 O7 71.1(5)
C52 C50 C51 O8 -104.8(5)
C52 C53 C58 C57 -179.8(3)
C57 C56 C55 C54 0.0
C56 C57 C58 C53 0.0
C56 C55 C54 C53 0.0
C55 C54 C53 C52 179.8(4)
C55 C54 C53 C58 0.0
C54 C53 C58 C57 0.0
C58 C57 C56 C55 0.0
N5 C59 C60 N6 56.9(6)
C59 N5 C62 C61 56.1(7)
C59 C60 N6 C61 -57.0(7)
C60 N6 C61 C62 57.9(6)
N6 C61 C62 N5 -55.9(7)
C62 N5 C59 C60 -55.9(6)

loop_
_platon_squeeze_void_nr
_platon_squeeze_void_average_x
_platon_squeeze_void_average_y
_platon_squeeze_void_average_z
_platon_squeeze_void_volume
_platon_squeeze_void_count_electrons
_platon_squeeze_void_content
1 0.000 0.008 0.250 1048 432 ' '
2 0.500 0.082 0.750 1047 432 ' '
